data_7134311
loop_
_publ_author_name
'Misselwitz, Erik'
'Spengler, Jonas'
'Rominger, Frank'
'Kivala, Milan'

_publ_section_title
;
 Octacyano-substituted tridecacyclene: a non-benzenoid cyanocarbon with
 low-lying LUMO and multistage redox properties
;
_journal_issue 31
_journal_name_full 'Chemical Communications'
_journal_page_first 5754
_journal_page_last 5757
_journal_paper_doi 10.1039/D5CC00672D
_journal_volume 61
_journal_year 2025
_chemical_formula_sum 'C48 H16 Br8'
_chemical_formula_weight 1231.89
_chemical_name_common 'T-Br in manuscript'
_space_group_crystal_system triclinic
_space_group_IT_number 2
_space_group_name_Hall '-P 1'
_space_group_name_H-M_alt 'P -1'
_atom_sites_solution_hydrogens geom
_audit_creation_method SHELXL-2018/3
_audit_update_record
;
2025-02-06 deposited with the CCDC.	2025-03-10 downloaded from the CCDC.
;
_cell_angle_alpha 90.963(11)
_cell_angle_beta 115.553(9)
_cell_angle_gamma 101.147(10)
_cell_formula_units_Z 4
_cell_length_a 17.889(2)
_cell_length_b 18.240(2)
_cell_length_c 20.214(3)
_cell_measurement_reflns_used 8458
_cell_measurement_temperature 200(2)
_cell_measurement_theta_max 52.77
_cell_measurement_theta_min 2.50
_cell_volume 5800.8(14)
_computing_cell_refinement 'X-Area Recipe 1.36.0.0 (STOE, 2020)'
_computing_data_collection 'X-Area Pilatus3_SV 1.31.170.0 (STOE, 2020)'
_computing_data_reduction 'X-Area Integrate 1.78.3.0 (STOE, 2020)'
_computing_molecular_graphics 'Bruker SHELXTL'
_computing_publication_material 'Bruker SHELXTL'
_computing_structure_refinement 'SHELXL-2018/3 (Sheldrick, 2018)'
_computing_structure_solution 'SHELXT-2014 (Sheldrick 2014)'
_diffrn_ambient_temperature 200(2)
_diffrn_detector_area_resol_mean 5.81
_diffrn_measured_fraction_theta_full 0.988
_diffrn_measured_fraction_theta_max 0.988
_diffrn_measurement_device_type 'STOE Stadivari'
_diffrn_measurement_method 'rotation method, \w scans'
_diffrn_radiation_type CuK\a
_diffrn_radiation_wavelength 1.54178
_diffrn_reflns_av_R_equivalents 0.0689
_diffrn_reflns_av_unetI/netI 0.0728
_diffrn_reflns_Laue_measured_fraction_full 0.988
_diffrn_reflns_Laue_measured_fraction_max 0.988
_diffrn_reflns_limit_h_max 12
_diffrn_reflns_limit_h_min -19
_diffrn_reflns_limit_k_max 19
_diffrn_reflns_limit_k_min -19
_diffrn_reflns_limit_l_max 21
_diffrn_reflns_limit_l_min -21
_diffrn_reflns_number 39349
_diffrn_reflns_point_group_measured_fraction_full 0.988
_diffrn_reflns_point_group_measured_fraction_max 0.988
_diffrn_reflns_theta_full 55.093
_diffrn_reflns_theta_max 55.093
_diffrn_reflns_theta_min 2.485
_diffrn_source 'Genix3D Cu HF'
_exptl_absorpt_coefficient_mu 6.808
_exptl_absorpt_correction_T_max 0.9036
_exptl_absorpt_correction_T_min 0.4813
_exptl_absorpt_correction_type multi-scan
_exptl_absorpt_process_details 'STOE X-AREA LANA'
_exptl_crystal_colour brown
_exptl_crystal_density_diffrn 1.411
_exptl_crystal_description needle
_exptl_crystal_F_000 2336
_exptl_crystal_size_max 0.280
_exptl_crystal_size_mid 0.014
_exptl_crystal_size_min 0.014
_refine_diff_density_max 3.249
_refine_diff_density_min -2.568
_refine_diff_density_rms 0.139
_refine_ls_extinction_method none
_refine_ls_goodness_of_fit_ref 1.052
_refine_ls_hydrogen_treatment constr
_refine_ls_matrix_type full
_refine_ls_number_parameters 1009
_refine_ls_number_reflns 14450
_refine_ls_number_restraints 3572
_refine_ls_restrained_S_all 0.948
_refine_ls_R_factor_all 0.1364
_refine_ls_R_factor_gt 0.0923
_refine_ls_shift/su_max 0.000
_refine_ls_shift/su_mean 0.000
_refine_ls_structure_factor_coef Fsqd
_refine_ls_weighting_details 'w=1/[\s^2^(Fo^2^)+(0.0675P)^2^+119.4176P] where P=(Fo^2^+2Fc^2^)/3'
_refine_ls_weighting_scheme calc
_refine_ls_wR_factor_gt 0.2044
_refine_ls_wR_factor_ref 0.2349
_reflns_Friedel_coverage 0.000
_reflns_number_gt 9418
_reflns_number_total 14450
_reflns_threshold_expression 'I > 2\s(I)'
_cod_data_source_file d5cc00672d2.cif
_cod_data_source_block erm1_sq
_cod_depositor_comments 'Adding full bibliography for 7134311.cif.'
_cod_database_code 7134311
_shelx_shelxl_version_number 2018/3
_shelx_space_group_comment
; 
The symmetry employed for this shelxl refinement is uniquely defined 
by the following loop, which should always be used as a source of 
symmetry information in preference to the above space-group names. 
They are only intended as comments. 
;
_shelx_estimated_absorpt_t_min 0.252
_shelx_estimated_absorpt_t_max 0.911
_exptl_absorpt_special_details 'X-Area LANA 1.83.8.0 (STOE, 2020)'

loop_
_space_group_symop_operation_xyz
'x, y, z'
'-x, -y, -z'

loop_
_atom_site_label
_atom_site_type_symbol
_atom_site_fract_x
_atom_site_fract_y
_atom_site_fract_z
_atom_site_U_iso_or_equiv
_atom_site_adp_type
_atom_site_occupancy
_atom_site_site_symmetry_order
_atom_site_calc_flag
_atom_site_refinement_flags_posn
_atom_site_refinement_flags_adp
_atom_site_refinement_flags_occupancy
_atom_site_disorder_assembly
_atom_site_disorder_group
Br1_1 Br -0.18026(11) 0.07607(12) 0.50391(11) 0.0729(6) Uani 1 1 d D . . . .
Br2_1 Br -0.16245(11) -0.09444(12) 0.55048(11) 0.0711(6) Uani 1 1 d D . . . .
Br3_1 Br 0.43365(13) -0.11307(11) 1.00062(10) 0.0702(6) Uani 1 1 d D . . . .
Br4_1 Br 0.59525(13) -0.10175(11) 0.95981(10) 0.0723(6) Uani 1 1 d D . . . .
Br5_1 Br 0.39838(10) -0.07218(9) 0.36595(8) 0.0481(4) Uani 1 1 d D . . . .
Br6_1 Br 0.39496(15) 0.10380(11) 0.32194(10) 0.0749(6) Uani 1 1 d D . . . .
Br7_1 Br 0.52607(15) 0.52382(10) 0.76286(12) 0.0842(7) Uani 1 1 d D . . . .
Br8_1 Br 0.3562(3) 0.51764(15) 0.7927(3) 0.1803(19) Uani 1 1 d D . . . .
C1_1 C 0.2092(6) 0.1255(5) 0.6498(7) 0.040(3) Uani 1 1 d D . . . .
C2_1 C 0.2156(6) 0.0546(6) 0.6696(7) 0.041(3) Uani 1 1 d D . . . .
C3_1 C 0.2930(6) 0.0281(7) 0.7111(6) 0.039(3) Uani 1 1 d D . . . .
C4_1 C 0.3598(7) 0.0321(7) 0.6933(6) 0.036(3) Uani 1 1 d D . . . .
C5_1 C 0.3658(8) 0.0623(6) 0.6291(6) 0.039(3) Uani 1 1 d D . . . .
C6_1 C 0.3613(7) 0.1353(5) 0.6099(6) 0.033(3) Uani 1 1 d D . . . .
C7_1 C 0.3471(7) 0.1941(5) 0.6491(7) 0.036(3) Uani 1 1 d D . . . .
C8_1 C 0.2778(7) 0.1907(5) 0.6636(7) 0.041(3) Uani 1 1 d D . . . .
C11_1 C 0.1181(6) 0.1265(6) 0.6113(7) 0.042(3) Uani 1 1 d D . . . .
C12_1 C 0.0736(7) 0.1793(7) 0.5801(8) 0.055(4) Uani 1 1 d D . . . .
H12_1 H 0.102084 0.228983 0.580089 0.065 Uiso 1 1 calc R U . . .
C13_1 C -0.0148(7) 0.1591(7) 0.5480(8) 0.058(4) Uani 1 1 d D . . . .
H13_1 H -0.045567 0.195932 0.525143 0.069 Uiso 1 1 calc R U . . .
C14_1 C -0.0600(6) 0.0892(7) 0.5475(7) 0.052(4) Uani 1 1 d D . . . .
C15_1 C -0.0173(6) 0.0305(6) 0.5798(8) 0.049(3) Uani 1 1 d D . . . .
C16_1 C -0.0458(7) -0.0461(7) 0.5873(9) 0.062(4) Uani 1 1 d D . . . .
C17_1 C 0.0103(7) -0.0913(7) 0.6195(8) 0.054(4) Uani 1 1 d D . . . .
H17_1 H -0.011821 -0.142399 0.621669 0.064 Uiso 1 1 calc R U . . .
C18_1 C 0.0987(7) -0.0655(7) 0.6493(8) 0.054(4) Uani 1 1 d D . . . .
H18_1 H 0.135823 -0.098319 0.670822 0.065 Uiso 1 1 calc R U . . .
C19_1 C 0.1299(6) 0.0088(6) 0.6465(7) 0.038(3) Uani 1 1 d D . . . .
C20_1 C 0.0709(6) 0.0538(6) 0.6104(7) 0.042(3) Uani 1 1 d D . . . .
C21_1 C 0.3120(7) -0.0085(7) 0.7787(6) 0.041(3) Uani 1 1 d D . . . .
C22_1 C 0.2733(8) -0.0221(8) 0.8238(6) 0.046(3) Uani 1 1 d D . . . .
H22_1 H 0.220003 -0.009505 0.811228 0.055 Uiso 1 1 calc R U . . .
C23_1 C 0.3126(8) -0.0547(8) 0.8888(6) 0.047(3) Uani 1 1 d D . . . .
H23_1 H 0.283941 -0.066333 0.918692 0.056 Uiso 1 1 calc R U . . .
C24_1 C 0.3913(7) -0.0703(8) 0.9104(6) 0.047(3) Uani 1 1 d D . . . .
C25_1 C 0.4361(6) -0.0572(7) 0.8662(6) 0.040(3) Uani 1 1 d D . . . .
C26_1 C 0.5192(7) -0.0636(8) 0.8760(6) 0.052(3) Uani 1 1 d D . . . .
C27_1 C 0.5477(8) -0.0432(7) 0.8247(6) 0.045(3) Uani 1 1 d D . . . .
H27_1 H 0.601917 -0.051134 0.833068 0.054 Uiso 1 1 calc R U . . .
C28_1 C 0.5029(7) -0.0116(7) 0.7610(6) 0.040(3) Uani 1 1 d D . . . .
H28_1 H 0.526233 0.003338 0.727784 0.048 Uiso 1 1 calc R U . . .
C29_1 C 0.4239(6) -0.0030(6) 0.7487(5) 0.033(3) Uani 1 1 d D . . . .
C30_1 C 0.3936(6) -0.0249(7) 0.8013(5) 0.035(3) Uani 1 1 d D . . . .
C31_1 C 0.3784(8) 0.0204(5) 0.5735(6) 0.034(3) Uani 1 1 d D . . . .
C32_1 C 0.3849(8) -0.0519(6) 0.5626(6) 0.038(3) Uani 1 1 d D . . . .
H32_1 H 0.383813 -0.086251 0.597158 0.045 Uiso 1 1 calc R U . . .
C33_1 C 0.3931(9) -0.0745(7) 0.5000(6) 0.048(3) Uani 1 1 d D . . . .
H33_1 H 0.400111 -0.124036 0.493425 0.058 Uiso 1 1 calc R U . . .
C34_1 C 0.3913(8) -0.0264(6) 0.4480(6) 0.043(3) Uani 1 1 d D . . . .
C35_1 C 0.3849(9) 0.0509(5) 0.4550(6) 0.043(3) Uani 1 1 d D . . . .
C36_1 C 0.3860(9) 0.1119(6) 0.4122(6) 0.045(3) Uani 1 1 d D . . . .
C37_1 C 0.3803(10) 0.1825(7) 0.4332(6) 0.056(4) Uani 1 1 d D . . . .
H37_1 H 0.383666 0.222360 0.404301 0.067 Uiso 1 1 calc R U . . .
C38_1 C 0.3696(9) 0.1957(6) 0.4969(6) 0.045(3) Uani 1 1 d D . . . .
H38_1 H 0.360200 0.242861 0.508145 0.053 Uiso 1 1 calc R U . . .
C39_1 C 0.3725(8) 0.1413(5) 0.5426(6) 0.036(3) Uani 1 1 d D . . . .
C40_1 C 0.3798(8) 0.0696(5) 0.5202(6) 0.035(3) Uani 1 1 d D . . . .
C41_1 C 0.3985(7) 0.2715(5) 0.6701(7) 0.039(3) Uani 1 1 d D . . . .
C42_1 C 0.4744(8) 0.3064(6) 0.6714(8) 0.050(3) Uani 1 1 d D . . . .
H42_1 H 0.503812 0.280209 0.653085 0.060 Uiso 1 1 calc R U . . .
C43_1 C 0.5066(9) 0.3817(6) 0.7006(8) 0.055(4) Uani 1 1 d D . . . .
H43_1 H 0.559667 0.405673 0.702503 0.066 Uiso 1 1 calc R U . . .
C44_1 C 0.4676(8) 0.4230(6) 0.7263(8) 0.054(4) Uani 1 1 d D . . . .
C45_1 C 0.3885(8) 0.3901(6) 0.7271(10) 0.064(4) Uani 1 1 d D . . . .
C46_1 C 0.3348(11) 0.4170(7) 0.7538(14) 0.097(7) Uani 1 1 d D . . . .
C47_1 C 0.2630(11) 0.3714(7) 0.7510(12) 0.090(7) Uani 1 1 d D . . . .
H47_1 H 0.229555 0.392413 0.768741 0.108 Uiso 1 1 calc R U . . .
C48_1 C 0.2363(10) 0.2950(7) 0.7233(10) 0.073(5) Uani 1 1 d D . . . .
H48_1 H 0.187076 0.264428 0.723614 0.088 Uiso 1 1 calc R U . . .
C49_1 C 0.2838(8) 0.2660(6) 0.6958(8) 0.050(3) Uani 1 1 d D . . . .
C50_1 C 0.3576(7) 0.3141(6) 0.6981(7) 0.045(3) Uani 1 1 d D . . . .
Br1_2 Br 0.40949(15) 0.43087(13) 0.52774(12) 0.0911(7) Uani 1 1 d D . . . .
Br2_2 Br 0.46436(17) 0.60784(15) 0.59901(11) 0.1028(8) Uani 1 1 d D . . . .
Br3_2 Br 0.14125(14) 0.99541(12) 0.26883(13) 0.0843(7) Uani 1 1 d D . . . .
Br4_2 Br 0.16775(19) 1.03010(13) 0.11801(14) 0.1060(9) Uani 1 1 d D . . . .
Br5_2 Br 0.67033(11) 0.80293(10) 0.11875(10) 0.0572(5) Uani 1 1 d D . . . .
Br6_2 Br 0.6203(2) 0.62580(18) 0.0486(3) 0.209(2) Uani 1 1 d D . . . .
Br7_2 Br -0.04110(12) 0.35131(11) -0.15055(10) 0.0733(6) Uani 1 1 d D . . . .
Br8_2 Br -0.09863(12) 0.30259(11) -0.01988(12) 0.0807(6) Uani 1 1 d D . . . .
C1_2 C 0.2611(8) 0.5781(6) 0.2418(5) 0.044(3) Uani 1 1 d D . . . .
C2_2 C 0.2852(8) 0.6520(5) 0.2717(5) 0.042(3) Uani 1 1 d D . . . .
C3_2 C 0.2700(8) 0.7171(6) 0.2312(6) 0.046(3) Uani 1 1 d D . . . .
C4_2 C 0.2949(8) 0.7377(6) 0.1770(6) 0.045(3) Uani 1 1 d D . . . .
C5_2 C 0.3404(7) 0.6991(6) 0.1484(7) 0.047(3) Uani 1 1 d D . . . .
C6_2 C 0.3182(7) 0.6251(6) 0.1182(8) 0.049(3) Uani 1 1 d D . . . .
C7_2 C 0.2453(7) 0.5676(7) 0.1106(6) 0.048(3) Uani 1 1 d D . . . .
C8_2 C 0.2180(8) 0.5494(7) 0.1635(5) 0.048(3) Uani 1 1 d D . . . .
C11_2 C 0.2861(8) 0.5312(6) 0.3026(6) 0.043(3) Uani 1 1 d D . . . .
C12_2 C 0.2846(9) 0.4559(6) 0.3050(7) 0.059(4) Uani 1 1 d D . . . .
H12_2 H 0.259846 0.422029 0.261134 0.070 Uiso 1 1 calc R U . . .
C13_2 C 0.3210(11) 0.4310(8) 0.3749(7) 0.074(5) Uani 1 1 d D . . . .
H13_2 H 0.317946 0.378545 0.377151 0.088 Uiso 1 1 calc R U . . .
C14_2 C 0.3607(11) 0.4775(7) 0.4402(6) 0.069(5) Uani 1 1 d D . . . .
C15_2 C 0.3675(9) 0.5574(6) 0.4408(6) 0.055(4) Uani 1 1 d D . . . .
C16_2 C 0.4088(10) 0.6204(7) 0.4968(5) 0.059(4) Uani 1 1 d D . . . .
C17_2 C 0.4089(10) 0.6921(7) 0.4814(7) 0.060(4) Uani 1 1 d D . . . .
H17_2 H 0.438597 0.731428 0.520902 0.072 Uiso 1 1 calc R U . . .
C18_2 C 0.3673(9) 0.7110(7) 0.4097(6) 0.053(4) Uani 1 1 d D . . . .
H18_2 H 0.365563 0.761850 0.400986 0.064 Uiso 1 1 calc R U . . .
C19_2 C 0.3293(8) 0.6548(6) 0.3527(5) 0.043(3) Uani 1 1 d D . . . .
C20_2 C 0.3281(9) 0.5795(6) 0.3697(6) 0.046(3) Uani 1 1 d D . . . .
C21_2 C 0.2320(8) 0.7754(6) 0.2475(6) 0.042(3) Uani 1 1 d D . . . .
C22_2 C 0.1963(8) 0.7849(7) 0.2939(7) 0.046(3) Uani 1 1 d D . . . .
H22_2 H 0.191215 0.747904 0.325185 0.055 Uiso 1 1 calc R U . . .
C23_2 C 0.1676(9) 0.8514(7) 0.2936(8) 0.052(4) Uani 1 1 d D . . . .
H23_2 H 0.142867 0.858377 0.325825 0.062 Uiso 1 1 calc R U . . .
C24_2 C 0.1729(9) 0.9067(6) 0.2499(7) 0.051(3) Uani 1 1 d D . . . .
C25_2 C 0.2027(10) 0.8968(7) 0.1952(7) 0.055(4) Uani 1 1 d D . . . .
C26_2 C 0.2085(10) 0.9399(7) 0.1379(8) 0.061(4) Uani 1 1 d D . . . .
C27_2 C 0.2479(9) 0.9216(8) 0.0962(7) 0.059(4) Uani 1 1 d D . . . .
H27_2 H 0.254692 0.954449 0.062175 0.071 Uiso 1 1 calc R U . . .
C28_2 C 0.2779(9) 0.8552(7) 0.1034(7) 0.051(3) Uani 1 1 d D . . . .
H28_2 H 0.302157 0.841881 0.072604 0.062 Uiso 1 1 calc R U . . .
C29_2 C 0.2722(8) 0.8094(6) 0.1551(7) 0.047(3) Uani 1 1 d D . . . .
C30_2 C 0.2322(8) 0.8305(6) 0.1987(6) 0.042(3) Uani 1 1 d D . . . .
C31_2 C 0.4181(7) 0.7369(6) 0.1442(7) 0.045(3) Uani 1 1 d D . . . .
C32_2 C 0.4711(7) 0.8073(6) 0.1688(7) 0.040(3) Uani 1 1 d D . . . .
H32_2 H 0.457545 0.845109 0.191853 0.048 Uiso 1 1 calc R U . . .
C33_2 C 0.5456(8) 0.8221(7) 0.1592(7) 0.049(4) Uani 1 1 d D . . . .
H33_2 H 0.582466 0.870537 0.176389 0.058 Uiso 1 1 calc R U . . .
C34_2 C 0.5669(7) 0.7693(6) 0.1260(8) 0.051(4) Uani 1 1 d D . . . .
C35_2 C 0.5170(9) 0.6936(6) 0.1018(10) 0.076(5) Uani 1 1 d D . . . .
C36_2 C 0.5275(11) 0.6273(8) 0.0708(13) 0.099(8) Uani 1 1 d D . . . .
C37_2 C 0.4710(12) 0.5598(8) 0.0554(16) 0.126(11) Uani 1 1 d D . . . .
H37_2 H 0.482296 0.516881 0.037428 0.152 Uiso 1 1 calc R U . . .
C38_2 C 0.3971(9) 0.5515(8) 0.0652(11) 0.084(6) Uani 1 1 d D . . . .
H38_2 H 0.357526 0.504454 0.051509 0.100 Uiso 1 1 calc R U . . .
C39_2 C 0.3826(8) 0.6127(6) 0.0950(9) 0.061(4) Uani 1 1 d D . . . .
C40_2 C 0.4439(8) 0.6817(6) 0.1129(9) 0.056(4) Uani 1 1 d D . . . .
C41_2 C 0.1853(8) 0.5195(8) 0.0409(6) 0.053(4) Uani 1 1 d D . . . .
C42_2 C 0.1774(10) 0.5131(9) -0.0292(7) 0.072(5) Uani 1 1 d D . . . .
H42_2 H 0.217598 0.543719 -0.041902 0.087 Uiso 1 1 calc R U . . .
C43_2 C 0.1083(9) 0.4601(9) -0.0823(8) 0.073(5) Uani 1 1 d D . . . .
H43_2 H 0.103133 0.456120 -0.131076 0.088 Uiso 1 1 calc R U . . .
C44_2 C 0.0488(8) 0.4146(8) -0.0686(6) 0.063(4) Uani 1 1 d D . . . .
C45_2 C 0.0519(8) 0.4187(7) 0.0037(6) 0.054(4) Uani 1 1 d D . . . .
C46_2 C -0.0030(8) 0.3817(7) 0.0336(7) 0.059(4) Uani 1 1 d D . . . .
C47_2 C 0.0158(8) 0.3974(7) 0.1065(7) 0.058(4) Uani 1 1 d D . . . .
H47_2 H -0.020734 0.369547 0.124596 0.069 Uiso 1 1 calc R U . . .
C48_2 C 0.0859(8) 0.4520(7) 0.1558(7) 0.053(4) Uani 1 1 d D . . . .
H48_2 H 0.095082 0.462658 0.205214 0.064 Uiso 1 1 calc R U . . .
C49_2 C 0.1406(7) 0.4895(6) 0.1306(6) 0.040(3) Uani 1 1 d D . . . .
C50_2 C 0.1212(8) 0.4730(7) 0.0552(6) 0.051(3) Uani 1 1 d D . . . .

loop_
_atom_site_aniso_label
_atom_site_aniso_U_11
_atom_site_aniso_U_22
_atom_site_aniso_U_33
_atom_site_aniso_U_23
_atom_site_aniso_U_13
_atom_site_aniso_U_12
Br1_1 0.0425(10) 0.1006(15) 0.0660(12) 0.0030(11) 0.0154(9) 0.0161(10)
Br2_1 0.0408(10) 0.0869(14) 0.0684(12) -0.0128(10) 0.0201(9) -0.0120(9)
Br3_1 0.0943(15) 0.0695(12) 0.0428(10) 0.0172(9) 0.0282(10) 0.0140(11)
Br4_1 0.0800(14) 0.0806(13) 0.0456(11) 0.0152(9) 0.0108(10) 0.0344(11)
Br5_1 0.0495(10) 0.0479(9) 0.0410(9) -0.0071(7) 0.0192(8) 0.0012(7)
Br6_1 0.1212(17) 0.0797(13) 0.0594(12) 0.0285(10) 0.0605(12) 0.0498(12)
Br7_1 0.1064(17) 0.0420(11) 0.0878(15) -0.0106(10) 0.0424(13) -0.0168(10)
Br8_1 0.214(4) 0.0579(15) 0.323(5) -0.074(2) 0.192(4) -0.0189(19)
C1_1 0.036(5) 0.045(6) 0.037(8) -0.004(6) 0.015(6) 0.004(4)
C2_1 0.037(5) 0.047(6) 0.033(7) -0.004(6) 0.013(6) 0.001(5)
C3_1 0.041(6) 0.032(7) 0.036(7) -0.003(5) 0.013(5) -0.001(5)
C4_1 0.041(7) 0.031(7) 0.030(6) 0.003(5) 0.012(5) 0.005(6)
C5_1 0.043(8) 0.041(6) 0.036(6) 0.015(5) 0.015(6) 0.020(6)
C6_1 0.021(7) 0.035(5) 0.039(6) 0.005(5) 0.008(6) 0.009(5)
C7_1 0.040(7) 0.029(5) 0.039(7) 0.007(5) 0.022(6) 0.000(5)
C8_1 0.038(6) 0.037(6) 0.046(8) -0.005(6) 0.019(6) 0.003(5)
C11_1 0.035(5) 0.050(6) 0.037(8) -0.004(6) 0.017(6) 0.002(5)
C12_1 0.039(6) 0.065(9) 0.052(9) 0.002(7) 0.013(7) 0.012(6)
C13_1 0.041(6) 0.067(8) 0.057(10) -0.001(8) 0.013(7) 0.014(6)
C14_1 0.031(7) 0.078(8) 0.034(8) -0.004(7) 0.006(7) 0.005(5)
C15_1 0.035(6) 0.058(7) 0.053(9) -0.011(6) 0.023(6) 0.002(5)
C16_1 0.047(8) 0.058(7) 0.061(10) -0.012(7) 0.016(8) -0.008(6)
C17_1 0.055(7) 0.047(8) 0.045(9) -0.017(7) 0.018(7) -0.008(6)
C18_1 0.052(7) 0.055(7) 0.060(10) 0.013(7) 0.030(7) 0.006(6)
C19_1 0.034(5) 0.053(6) 0.038(8) -0.002(6) 0.026(6) 0.005(4)
C20_1 0.036(5) 0.049(6) 0.039(8) -0.008(6) 0.017(6) 0.003(4)
C21_1 0.045(7) 0.038(8) 0.030(6) -0.005(5) 0.013(5) -0.001(6)
C22_1 0.040(8) 0.053(9) 0.031(7) -0.010(6) 0.011(6) -0.008(6)
C23_1 0.049(7) 0.055(9) 0.030(7) -0.005(6) 0.018(6) -0.002(7)
C24_1 0.057(8) 0.045(9) 0.029(7) 0.005(6) 0.013(6) 0.006(7)
C25_1 0.050(7) 0.036(8) 0.023(6) -0.006(5) 0.009(5) 0.000(6)
C26_1 0.046(7) 0.047(9) 0.045(8) 0.000(7) 0.010(6) -0.004(7)
C27_1 0.045(8) 0.036(8) 0.050(8) 0.009(6) 0.014(6) 0.015(7)
C28_1 0.046(7) 0.036(8) 0.039(7) 0.000(6) 0.021(6) 0.007(6)
C29_1 0.035(6) 0.029(7) 0.021(6) -0.003(5) 0.003(5) -0.002(5)
C30_1 0.043(6) 0.026(7) 0.028(6) -0.005(5) 0.013(5) -0.006(5)
C31_1 0.030(7) 0.030(5) 0.036(6) 0.004(5) 0.010(6) 0.002(6)
C32_1 0.038(8) 0.028(6) 0.038(7) 0.008(5) 0.010(6) 0.004(6)
C33_1 0.050(9) 0.044(8) 0.042(7) -0.004(5) 0.015(7) 0.005(7)
C34_1 0.031(8) 0.047(6) 0.036(7) -0.005(5) 0.003(6) 0.002(6)
C35_1 0.037(8) 0.046(6) 0.044(7) 0.003(5) 0.019(7) 0.007(6)
C36_1 0.042(8) 0.056(7) 0.047(8) 0.014(6) 0.024(7) 0.017(7)
C37_1 0.066(10) 0.076(8) 0.030(7) 0.020(7) 0.011(7) 0.048(9)
C38_1 0.055(9) 0.033(7) 0.044(7) 0.010(5) 0.020(7) 0.010(7)
C39_1 0.032(7) 0.032(6) 0.036(6) 0.005(5) 0.008(6) 0.002(6)
C40_1 0.031(7) 0.031(5) 0.039(6) 0.007(5) 0.014(6) 0.007(6)
C41_1 0.042(7) 0.027(5) 0.041(8) 0.005(5) 0.014(6) 0.004(5)
C42_1 0.047(8) 0.043(7) 0.053(9) 0.010(6) 0.019(7) 0.003(6)
C43_1 0.058(10) 0.040(7) 0.066(11) 0.010(7) 0.033(8) -0.003(6)
C44_1 0.068(9) 0.038(8) 0.043(9) -0.006(7) 0.023(8) -0.008(6)
C45_1 0.063(9) 0.040(7) 0.086(12) -0.011(8) 0.037(9) 0.001(6)
C46_1 0.104(14) 0.050(10) 0.17(2) -0.011(11) 0.090(15) 0.007(8)
C47_1 0.098(13) 0.059(9) 0.140(19) -0.017(10) 0.082(14) 0.009(9)
C48_1 0.090(12) 0.054(8) 0.095(14) -0.010(9) 0.062(11) 0.010(8)
C49_1 0.061(8) 0.038(6) 0.053(9) 0.000(6) 0.030(8) 0.007(5)
C50_1 0.051(8) 0.037(5) 0.040(8) 0.005(6) 0.015(7) 0.011(5)
Br1_2 0.0953(16) 0.0828(15) 0.0805(15) 0.0382(12) 0.0222(13) 0.0252(12)
Br2_2 0.127(2) 0.1173(19) 0.0471(12) 0.0135(12) 0.0136(13) 0.0484(16)
Br3_2 0.0898(15) 0.0712(13) 0.1006(17) -0.0018(12) 0.0473(13) 0.0255(12)
Br4_2 0.166(3) 0.0811(16) 0.0971(18) 0.0398(13) 0.0666(18) 0.0627(16)
Br5_2 0.0512(10) 0.0560(10) 0.0618(11) 0.0039(8) 0.0293(9) -0.0038(8)
Br6_2 0.207(3) 0.122(2) 0.367(6) -0.142(3) 0.250(4) -0.089(2)
Br7_2 0.0672(12) 0.0642(12) 0.0598(12) -0.0223(9) 0.0121(10) -0.0074(10)
Br8_2 0.0618(12) 0.0618(12) 0.0822(14) -0.0117(10) 0.0149(11) -0.0234(10)
C1_2 0.036(8) 0.044(6) 0.046(5) -0.005(4) 0.020(6) -0.008(6)
C2_2 0.032(8) 0.044(5) 0.038(5) -0.003(4) 0.009(6) -0.006(6)
C3_2 0.043(9) 0.048(7) 0.036(7) -0.003(5) 0.011(6) 0.001(6)
C4_2 0.033(8) 0.056(7) 0.025(7) -0.009(5) 0.000(6) -0.004(6)
C5_2 0.045(7) 0.048(6) 0.034(8) -0.007(6) 0.008(6) -0.001(5)
C6_2 0.063(8) 0.045(6) 0.042(8) -0.002(6) 0.032(7) -0.003(5)
C7_2 0.049(7) 0.044(7) 0.044(6) -0.002(6) 0.021(6) -0.004(5)
C8_2 0.050(8) 0.035(7) 0.050(5) -0.003(5) 0.024(6) -0.012(6)
C11_2 0.041(8) 0.049(6) 0.045(6) -0.001(5) 0.027(6) 0.005(6)
C12_2 0.050(10) 0.047(6) 0.074(8) 0.000(6) 0.028(8) 0.001(7)
C13_2 0.083(13) 0.047(9) 0.080(9) 0.007(6) 0.028(9) 0.010(9)
C14_2 0.076(12) 0.055(7) 0.071(9) 0.011(6) 0.030(9) 0.011(8)
C15_2 0.054(10) 0.053(6) 0.047(6) 0.001(5) 0.017(7) -0.002(7)
C16_2 0.059(10) 0.066(7) 0.040(7) -0.003(6) 0.012(7) 0.013(8)
C17_2 0.067(11) 0.060(7) 0.039(6) -0.003(6) 0.013(7) 0.011(8)
C18_2 0.053(10) 0.047(7) 0.043(6) -0.002(5) 0.007(7) 0.009(7)
C19_2 0.034(8) 0.047(6) 0.038(5) 0.000(4) 0.008(6) 0.007(6)
C20_2 0.050(9) 0.046(6) 0.045(5) 0.000(4) 0.022(6) 0.010(6)
C21_2 0.041(8) 0.032(7) 0.041(8) -0.004(5) 0.015(6) -0.011(5)
C22_2 0.032(8) 0.052(8) 0.049(9) 0.011(7) 0.017(7) 0.001(6)
C23_2 0.046(9) 0.054(8) 0.055(9) -0.001(6) 0.026(8) 0.000(7)
C24_2 0.048(9) 0.050(8) 0.045(8) -0.001(6) 0.013(7) 0.007(7)
C25_2 0.067(11) 0.052(8) 0.035(8) 0.005(6) 0.013(7) 0.013(7)
C26_2 0.053(10) 0.073(11) 0.050(9) 0.023(8) 0.015(7) 0.021(8)
C27_2 0.063(11) 0.073(10) 0.027(8) 0.005(7) 0.006(7) 0.017(8)
C28_2 0.044(9) 0.051(8) 0.050(9) 0.001(6) 0.022(7) -0.012(6)
C29_2 0.035(8) 0.051(7) 0.041(8) -0.001(6) 0.012(6) -0.010(6)
C30_2 0.034(8) 0.041(7) 0.032(7) -0.002(5) 0.005(6) -0.009(5)
C31_2 0.044(7) 0.045(6) 0.032(8) -0.003(6) 0.009(6) 0.001(5)
C32_2 0.041(7) 0.043(7) 0.025(7) -0.005(6) 0.009(6) 0.000(5)
C33_2 0.044(8) 0.055(8) 0.037(8) -0.011(7) 0.014(7) -0.003(6)
C34_2 0.044(8) 0.055(7) 0.051(9) -0.009(7) 0.026(7) -0.007(6)
C35_2 0.078(10) 0.066(8) 0.082(13) -0.039(9) 0.051(10) -0.026(7)
C36_2 0.108(15) 0.067(9) 0.138(18) -0.050(11) 0.096(15) -0.042(9)
C37_2 0.120(16) 0.059(10) 0.24(3) -0.068(15) 0.144(19) -0.040(10)
C38_2 0.052(10) 0.070(9) 0.115(16) -0.060(10) 0.048(10) -0.036(8)
C39_2 0.059(9) 0.052(7) 0.068(11) -0.025(8) 0.037(8) -0.018(6)
C40_2 0.055(8) 0.041(7) 0.058(10) -0.016(7) 0.022(8) -0.011(6)
C41_2 0.052(8) 0.047(8) 0.054(6) -0.013(6) 0.025(6) -0.006(6)
C42_2 0.078(11) 0.067(11) 0.055(7) -0.013(7) 0.028(8) -0.015(8)
C43_2 0.073(11) 0.079(12) 0.048(9) -0.012(8) 0.020(8) -0.010(8)
C44_2 0.061(10) 0.050(9) 0.056(7) -0.017(7) 0.014(7) -0.007(7)
C45_2 0.053(8) 0.034(8) 0.060(7) -0.008(6) 0.014(6) -0.001(6)
C46_2 0.035(8) 0.044(9) 0.070(8) -0.007(7) 0.007(7) -0.014(7)
C47_2 0.052(9) 0.039(8) 0.072(8) 0.006(7) 0.024(7) -0.003(6)
C48_2 0.048(8) 0.037(8) 0.068(9) 0.002(6) 0.027(7) -0.006(6)
C49_2 0.035(7) 0.029(7) 0.047(6) 0.001(5) 0.013(5) 0.000(5)
C50_2 0.045(7) 0.039(8) 0.053(6) -0.010(6) 0.016(6) -0.007(5)

loop_
_atom_type_symbol
_atom_type_description
_atom_type_scat_dispersion_real
_atom_type_scat_dispersion_imag
_atom_type_scat_source
C C 0.0181 0.0091 'International Tables Vol C Tables 4.2.6.8 and 6.1.1.4'
H H 0.0000 0.0000 'International Tables Vol C Tables 4.2.6.8 and 6.1.1.4'
Br Br -0.6763 1.2805 'International Tables Vol C Tables 4.2.6.8 and 6.1.1.4'

loop_
_geom_angle_atom_site_label_1
_geom_angle_atom_site_label_2
_geom_angle_atom_site_label_3
_geom_angle
_geom_angle_site_symmetry_1
_geom_angle_site_symmetry_3
_geom_angle_publ_flag
C2_1 C1_1 C8_1 128.0(9) . . ?
C2_1 C1_1 C11_1 108.1(8) . . ?
C8_1 C1_1 C11_1 123.9(9) . . ?
C1_1 C2_1 C3_1 127.6(9) . . ?
C1_1 C2_1 C19_1 108.4(8) . . ?
C3_1 C2_1 C19_1 123.9(9) . . ?
C4_1 C3_1 C2_1 126.2(9) . . ?
C4_1 C3_1 C21_1 108.5(8) . . ?
C2_1 C3_1 C21_1 125.3(9) . . ?
C3_1 C4_1 C5_1 126.6(9) . . ?
C3_1 C4_1 C29_1 108.5(7) . . ?
C5_1 C4_1 C29_1 124.8(9) . . ?
C6_1 C5_1 C4_1 126.5(9) . . ?
C6_1 C5_1 C31_1 108.5(7) . . ?
C4_1 C5_1 C31_1 124.9(9) . . ?
C5_1 C6_1 C7_1 126.3(9) . . ?
C5_1 C6_1 C39_1 107.8(7) . . ?
C7_1 C6_1 C39_1 125.9(9) . . ?
C8_1 C7_1 C6_1 126.3(9) . . ?
C8_1 C7_1 C41_1 108.7(8) . . ?
C6_1 C7_1 C41_1 124.5(9) . . ?
C7_1 C8_1 C1_1 127.5(9) . . ?
C7_1 C8_1 C49_1 108.0(8) . . ?
C1_1 C8_1 C49_1 124.5(9) . . ?
C12_1 C11_1 C20_1 117.3(9) . . ?
C12_1 C11_1 C1_1 134.9(10) . . ?
C20_1 C11_1 C1_1 107.7(8) . . ?
C11_1 C12_1 C13_1 118.6(11) . . ?
C11_1 C12_1 H12_1 120.7 . . ?
C13_1 C12_1 H12_1 120.7 . . ?
C14_1 C13_1 C12_1 123.9(11) . . ?
C14_1 C13_1 H13_1 118.1 . . ?
C12_1 C13_1 H13_1 118.1 . . ?
C13_1 C14_1 C15_1 120.8(9) . . ?
C13_1 C14_1 Br1_1 116.2(8) . . ?
C15_1 C14_1 Br1_1 123.0(8) . . ?
C20_1 C15_1 C16_1 113.4(9) . . ?
C20_1 C15_1 C14_1 112.8(8) . . ?
C16_1 C15_1 C14_1 133.8(10) . . ?
C17_1 C16_1 C15_1 121.5(10) . . ?
C17_1 C16_1 Br2_1 115.1(8) . . ?
C15_1 C16_1 Br2_1 123.3(8) . . ?
C16_1 C17_1 C18_1 123.1(11) . . ?
C16_1 C17_1 H17_1 118.4 . . ?
C18_1 C17_1 H17_1 118.4 . . ?
C19_1 C18_1 C17_1 117.9(11) . . ?
C19_1 C18_1 H18_1 121.1 . . ?
C17_1 C18_1 H18_1 121.1 . . ?
C18_1 C19_1 C20_1 118.1(9) . . ?
C18_1 C19_1 C2_1 133.5(10) . . ?
C20_1 C19_1 C2_1 108.3(8) . . ?
C15_1 C20_1 C19_1 125.9(9) . . ?
C15_1 C20_1 C11_1 126.6(9) . . ?
C19_1 C20_1 C11_1 107.5(8) . . ?
C22_1 C21_1 C30_1 118.4(9) . . ?
C22_1 C21_1 C3_1 134.2(10) . . ?
C30_1 C21_1 C3_1 107.2(8) . . ?
C21_1 C22_1 C23_1 119.5(11) . . ?
C21_1 C22_1 H22_1 120.2 . . ?
C23_1 C22_1 H22_1 120.2 . . ?
C24_1 C23_1 C22_1 121.8(11) . . ?
C24_1 C23_1 H23_1 119.1 . . ?
C22_1 C23_1 H23_1 119.1 . . ?
C23_1 C24_1 C25_1 121.8(9) . . ?
C23_1 C24_1 Br3_1 115.1(8) . . ?
C25_1 C24_1 Br3_1 123.0(8) . . ?
C30_1 C25_1 C24_1 114.0(8) . . ?
C30_1 C25_1 C26_1 111.5(8) . . ?
C24_1 C25_1 C26_1 134.3(9) . . ?
C27_1 C26_1 C25_1 121.6(9) . . ?
C27_1 C26_1 Br4_1 116.0(8) . . ?
C25_1 C26_1 Br4_1 122.4(8) . . ?
C26_1 C27_1 C28_1 124.6(11) . . ?
C26_1 C27_1 H27_1 117.7 . . ?
C28_1 C27_1 H27_1 117.7 . . ?
C29_1 C28_1 C27_1 116.8(10) . . ?
C29_1 C28_1 H28_1 121.6 . . ?
C27_1 C28_1 H28_1 121.6 . . ?
C28_1 C29_1 C30_1 118.7(9) . . ?
C28_1 C29_1 C4_1 134.3(9) . . ?
C30_1 C29_1 C4_1 106.7(8) . . ?
C25_1 C30_1 C29_1 126.6(8) . . ?
C25_1 C30_1 C21_1 124.3(8) . . ?
C29_1 C30_1 C21_1 109.0(8) . . ?
C32_1 C31_1 C40_1 118.4(9) . . ?
C32_1 C31_1 C5_1 134.4(9) . . ?
C40_1 C31_1 C5_1 107.1(8) . . ?
C31_1 C32_1 C33_1 119.2(10) . . ?
C31_1 C32_1 H32_1 120.4 . . ?
C33_1 C32_1 H32_1 120.4 . . ?
C34_1 C33_1 C32_1 121.1(10) . . ?
C34_1 C33_1 H33_1 119.4 . . ?
C32_1 C33_1 H33_1 119.4 . . ?
C33_1 C34_1 C35_1 123.4(9) . . ?
C33_1 C34_1 Br5_1 113.0(8) . . ?
C35_1 C34_1 Br5_1 123.6(8) . . ?
C40_1 C35_1 C36_1 114.0(8) . . ?
C40_1 C35_1 C34_1 111.7(8) . . ?
C36_1 C35_1 C34_1 134.3(10) . . ?
C37_1 C36_1 C35_1 122.1(9) . . ?
C37_1 C36_1 Br6_1 114.5(8) . . ?
C35_1 C36_1 Br6_1 123.3(8) . . ?
C36_1 C37_1 C38_1 120.7(11) . . ?
C36_1 C37_1 H37_1 119.7 . . ?
C38_1 C37_1 H37_1 119.7 . . ?
C39_1 C38_1 C37_1 120.4(11) . . ?
C39_1 C38_1 H38_1 119.8 . . ?
C37_1 C38_1 H38_1 119.8 . . ?
C38_1 C39_1 C40_1 117.6(9) . . ?
C38_1 C39_1 C6_1 134.4(9) . . ?
C40_1 C39_1 C6_1 107.7(8) . . ?
C35_1 C40_1 C31_1 126.1(8) . . ?
C35_1 C40_1 C39_1 125.1(8) . . ?
C31_1 C40_1 C39_1 108.8(8) . . ?
C42_1 C41_1 C50_1 118.4(9) . . ?
C42_1 C41_1 C7_1 134.4(10) . . ?
C50_1 C41_1 C7_1 107.2(8) . . ?
C41_1 C42_1 C43_1 117.5(11) . . ?
C41_1 C42_1 H42_1 121.3 . . ?
C43_1 C42_1 H42_1 121.3 . . ?
C44_1 C43_1 C42_1 124.6(11) . . ?
C44_1 C43_1 H43_1 117.7 . . ?
C42_1 C43_1 H43_1 117.7 . . ?
C43_1 C44_1 C45_1 120.9(9) . . ?
C43_1 C44_1 Br7_1 115.5(8) . . ?
C45_1 C44_1 Br7_1 123.6(8) . . ?
C50_1 C45_1 C44_1 113.5(9) . . ?
C50_1 C45_1 C46_1 112.3(9) . . ?
C44_1 C45_1 C46_1 134.1(10) . . ?
C47_1 C46_1 C45_1 122.1(10) . . ?
C47_1 C46_1 Br8_1 115.0(9) . . ?
C45_1 C46_1 Br8_1 122.9(9) . . ?
C46_1 C47_1 C48_1 123.2(12) . . ?
C46_1 C47_1 H47_1 118.4 . . ?
C48_1 C47_1 H47_1 118.4 . . ?
C49_1 C48_1 C47_1 117.8(12) . . ?
C49_1 C48_1 H48_1 121.1 . . ?
C47_1 C48_1 H48_1 121.1 . . ?
C48_1 C49_1 C50_1 118.5(10) . . ?
C48_1 C49_1 C8_1 134.1(10) . . ?
C50_1 C49_1 C8_1 107.3(8) . . ?
C45_1 C50_1 C49_1 126.0(9) . . ?
C45_1 C50_1 C41_1 125.1(9) . . ?
C49_1 C50_1 C41_1 108.8(8) . . ?
C2_2 C1_2 C8_2 127.1(9) . . ?
C2_2 C1_2 C11_2 108.2(8) . . ?
C8_2 C1_2 C11_2 124.7(9) . . ?
C1_2 C2_2 C3_2 126.5(9) . . ?
C1_2 C2_2 C19_2 108.3(8) . . ?
C3_2 C2_2 C19_2 125.1(9) . . ?
C4_2 C3_2 C2_2 126.4(9) . . ?
C4_2 C3_2 C21_2 109.4(8) . . ?
C2_2 C3_2 C21_2 124.0(9) . . ?
C3_2 C4_2 C5_2 127.6(10) . . ?
C3_2 C4_2 C29_2 108.1(8) . . ?
C5_2 C4_2 C29_2 124.2(9) . . ?
C6_2 C5_2 C4_2 127.9(9) . . ?
C6_2 C5_2 C31_2 109.0(8) . . ?
C4_2 C5_2 C31_2 123.1(9) . . ?
C5_2 C6_2 C7_2 127.5(9) . . ?
C5_2 C6_2 C39_2 107.9(8) . . ?
C7_2 C6_2 C39_2 124.6(9) . . ?
C8_2 C7_2 C6_2 127.8(9) . . ?
C8_2 C7_2 C41_2 108.2(8) . . ?
C6_2 C7_2 C41_2 124.0(9) . . ?
C7_2 C8_2 C1_2 127.2(9) . . ?
C7_2 C8_2 C49_2 108.9(8) . . ?
C1_2 C8_2 C49_2 123.7(9) . . ?
C12_2 C11_2 C20_2 118.6(10) . . ?
C12_2 C11_2 C1_2 133.0(10) . . ?
C20_2 C11_2 C1_2 107.9(8) . . ?
C11_2 C12_2 C13_2 117.3(11) . . ?
C11_2 C12_2 H12_2 121.3 . . ?
C13_2 C12_2 H12_2 121.3 . . ?
C14_2 C13_2 C12_2 124.1(12) . . ?
C14_2 C13_2 H13_2 117.9 . . ?
C12_2 C13_2 H13_2 117.9 . . ?
C13_2 C14_2 C15_2 120.9(10) . . ?
C13_2 C14_2 Br1_2 116.4(9) . . ?
C15_2 C14_2 Br1_2 122.6(8) . . ?
C20_2 C15_2 C16_2 112.2(9) . . ?
C20_2 C15_2 C14_2 112.9(9) . . ?
C16_2 C15_2 C14_2 134.9(10) . . ?
C17_2 C16_2 C15_2 122.7(10) . . ?
C17_2 C16_2 Br2_2 115.5(8) . . ?
C15_2 C16_2 Br2_2 121.8(8) . . ?
C16_2 C17_2 C18_2 122.8(11) . . ?
C16_2 C17_2 H17_2 118.6 . . ?
C18_2 C17_2 H17_2 118.6 . . ?
C19_2 C18_2 C17_2 118.3(11) . . ?
C19_2 C18_2 H18_2 120.8 . . ?
C17_2 C18_2 H18_2 120.8 . . ?
C18_2 C19_2 C20_2 118.1(9) . . ?
C18_2 C19_2 C2_2 134.5(10) . . ?
C20_2 C19_2 C2_2 107.3(8) . . ?
C15_2 C20_2 C11_2 126.0(9) . . ?
C15_2 C20_2 C19_2 125.6(9) . . ?
C11_2 C20_2 C19_2 108.2(9) . . ?
C22_2 C21_2 C30_2 118.2(9) . . ?
C22_2 C21_2 C3_2 135.2(10) . . ?
C30_2 C21_2 C3_2 106.5(8) . . ?
C21_2 C22_2 C23_2 117.4(11) . . ?
C21_2 C22_2 H22_2 121.3 . . ?
C23_2 C22_2 H22_2 121.3 . . ?
C24_2 C23_2 C22_2 124.2(11) . . ?
C24_2 C23_2 H23_2 117.9 . . ?
C22_2 C23_2 H23_2 117.9 . . ?
C23_2 C24_2 C25_2 120.7(10) . . ?
C23_2 C24_2 Br3_2 115.3(8) . . ?
C25_2 C24_2 Br3_2 124.0(8) . . ?
C30_2 C25_2 C24_2 112.8(8) . . ?
C30_2 C25_2 C26_2 113.2(9) . . ?
C24_2 C25_2 C26_2 134.0(10) . . ?
C27_2 C26_2 C25_2 122.9(10) . . ?
C27_2 C26_2 Br4_2 115.1(8) . . ?
C25_2 C26_2 Br4_2 122.0(8) . . ?
C26_2 C27_2 C28_2 120.8(11) . . ?
C26_2 C27_2 H27_2 119.6 . . ?
C28_2 C27_2 H27_2 119.6 . . ?
C29_2 C28_2 C27_2 119.8(11) . . ?
C29_2 C28_2 H28_2 120.1 . . ?
C27_2 C28_2 H28_2 120.1 . . ?
C28_2 C29_2 C30_2 118.1(10) . . ?
C28_2 C29_2 C4_2 134.8(10) . . ?
C30_2 C29_2 C4_2 107.0(8) . . ?
C25_2 C30_2 C21_2 126.3(9) . . ?
C25_2 C30_2 C29_2 124.7(9) . . ?
C21_2 C30_2 C29_2 108.9(9) . . ?
C32_2 C31_2 C40_2 117.8(9) . . ?
C32_2 C31_2 C5_2 134.8(10) . . ?
C40_2 C31_2 C5_2 107.1(8) . . ?
C31_2 C32_2 C33_2 118.7(10) . . ?
C31_2 C32_2 H32_2 120.7 . . ?
C33_2 C32_2 H32_2 120.7 . . ?
C34_2 C33_2 C32_2 122.3(11) . . ?
C34_2 C33_2 H33_2 118.9 . . ?
C32_2 C33_2 H33_2 118.9 . . ?
C33_2 C34_2 C35_2 122.4(9) . . ?
C33_2 C34_2 Br5_2 114.4(8) . . ?
C35_2 C34_2 Br5_2 123.1(8) . . ?
C40_2 C35_2 C36_2 113.3(9) . . ?
C40_2 C35_2 C34_2 113.0(9) . . ?
C36_2 C35_2 C34_2 133.7(10) . . ?
C37_2 C36_2 C35_2 121.8(10) . . ?
C37_2 C36_2 Br6_2 115.0(9) . . ?
C35_2 C36_2 Br6_2 123.2(8) . . ?
C36_2 C37_2 C38_2 122.6(12) . . ?
C36_2 C37_2 H37_2 118.7 . . ?
C38_2 C37_2 H37_2 118.7 . . ?
C39_2 C38_2 C37_2 118.9(11) . . ?
C39_2 C38_2 H38_2 120.5 . . ?
C37_2 C38_2 H38_2 120.5 . . ?
C38_2 C39_2 C40_2 117.3(10) . . ?
C38_2 C39_2 C6_2 135.0(10) . . ?
C40_2 C39_2 C6_2 107.6(8) . . ?
C35_2 C40_2 C39_2 126.0(9) . . ?
C35_2 C40_2 C31_2 125.7(9) . . ?
C39_2 C40_2 C31_2 108.4(9) . . ?
C42_2 C41_2 C50_2 117.6(9) . . ?
C42_2 C41_2 C7_2 135.3(10) . . ?
C50_2 C41_2 C7_2 107.0(8) . . ?
C41_2 C42_2 C43_2 118.3(12) . . ?
C41_2 C42_2 H42_2 120.9 . . ?
C43_2 C42_2 H42_2 120.9 . . ?
C44_2 C43_2 C42_2 124.4(12) . . ?
C44_2 C43_2 H43_2 117.8 . . ?
C42_2 C43_2 H43_2 117.8 . . ?
C43_2 C44_2 C45_2 120.7(10) . . ?
C43_2 C44_2 Br7_2 116.3(9) . . ?
C45_2 C44_2 Br7_2 122.9(8) . . ?
C50_2 C45_2 C46_2 113.0(9) . . ?
C50_2 C45_2 C44_2 113.4(9) . . ?
C46_2 C45_2 C44_2 133.5(10) . . ?
C47_2 C46_2 C45_2 121.0(9) . . ?
C47_2 C46_2 Br8_2 115.3(8) . . ?
C45_2 C46_2 Br8_2 123.4(8) . . ?
C46_2 C47_2 C48_2 123.7(11) . . ?
C46_2 C47_2 H47_2 118.1 . . ?
C48_2 C47_2 H47_2 118.1 . . ?
C49_2 C48_2 C47_2 118.0(11) . . ?
C49_2 C48_2 H48_2 121.0 . . ?
C47_2 C48_2 H48_2 121.0 . . ?
C48_2 C49_2 C50_2 118.1(9) . . ?
C48_2 C49_2 C8_2 134.3(10) . . ?
C50_2 C49_2 C8_2 107.5(8) . . ?
C45_2 C50_2 C49_2 125.9(9) . . ?
C45_2 C50_2 C41_2 125.6(9) . . ?
C49_2 C50_2 C41_2 108.4(8) . . ?

loop_
_geom_bond_atom_site_label_1
_geom_bond_atom_site_label_2
_geom_bond_distance
_geom_bond_site_symmetry_2
_geom_bond_publ_flag
Br1_1 C14_1 1.902(10) . ?
Br2_1 C16_1 1.901(10) . ?
Br3_1 C24_1 1.895(9) . ?
Br4_1 C26_1 1.904(10) . ?
Br5_1 C34_1 1.908(10) . ?
Br6_1 C36_1 1.904(10) . ?
Br7_1 C44_1 1.889(10) . ?
Br8_1 C46_1 1.885(11) . ?
C1_1 C2_1 1.372(12) . ?
C1_1 C8_1 1.459(11) . ?
C1_1 C11_1 1.475(11) . ?
C2_1 C3_1 1.456(11) . ?
C2_1 C19_1 1.463(11) . ?
C3_1 C4_1 1.380(12) . ?
C3_1 C21_1 1.464(11) . ?
C4_1 C5_1 1.456(11) . ?
C4_1 C29_1 1.476(11) . ?
C5_1 C6_1 1.399(11) . ?
C5_1 C31_1 1.467(11) . ?
C6_1 C7_1 1.447(11) . ?
C6_1 C39_1 1.461(11) . ?
C7_1 C8_1 1.383(12) . ?
C7_1 C41_1 1.469(11) . ?
C8_1 C49_1 1.475(11) . ?
C11_1 C12_1 1.359(12) . ?
C11_1 C20_1 1.423(11) . ?
C12_1 C13_1 1.392(12) . ?
C12_1 H12_1 0.9500 . ?
C13_1 C14_1 1.368(12) . ?
C13_1 H13_1 0.9500 . ?
C14_1 C15_1 1.436(11) . ?
C15_1 C20_1 1.394(12) . ?
C15_1 C16_1 1.427(11) . ?
C16_1 C17_1 1.372(12) . ?
C17_1 C18_1 1.402(12) . ?
C17_1 H17_1 0.9500 . ?
C18_1 C19_1 1.375(12) . ?
C18_1 H18_1 0.9500 . ?
C19_1 C20_1 1.419(11) . ?
C21_1 C22_1 1.364(11) . ?
C21_1 C30_1 1.423(11) . ?
C22_1 C23_1 1.403(12) . ?
C22_1 H22_1 0.9500 . ?
C23_1 C24_1 1.372(12) . ?
C23_1 H23_1 0.9500 . ?
C24_1 C25_1 1.432(11) . ?
C25_1 C30_1 1.409(12) . ?
C25_1 C26_1 1.442(11) . ?
C26_1 C27_1 1.366(12) . ?
C27_1 C28_1 1.396(12) . ?
C27_1 H27_1 0.9500 . ?
C28_1 C29_1 1.366(11) . ?
C28_1 H28_1 0.9500 . ?
C29_1 C30_1 1.419(11) . ?
C31_1 C32_1 1.367(11) . ?
C31_1 C40_1 1.418(11) . ?
C32_1 C33_1 1.400(12) . ?
C32_1 H32_1 0.9500 . ?
C33_1 C34_1 1.374(12) . ?
C33_1 H33_1 0.9500 . ?
C34_1 C35_1 1.446(11) . ?
C35_1 C40_1 1.401(12) . ?
C35_1 C36_1 1.424(11) . ?
C36_1 C37_1 1.385(12) . ?
C37_1 C38_1 1.405(12) . ?
C37_1 H37_1 0.9500 . ?
C38_1 C39_1 1.360(11) . ?
C38_1 H38_1 0.9500 . ?
C39_1 C40_1 1.424(11) . ?
C41_1 C42_1 1.372(11) . ?
C41_1 C50_1 1.422(11) . ?
C42_1 C43_1 1.392(12) . ?
C42_1 H42_1 0.9500 . ?
C43_1 C44_1 1.352(12) . ?
C43_1 H43_1 0.9500 . ?
C44_1 C45_1 1.433(11) . ?
C45_1 C50_1 1.404(12) . ?
C45_1 C46_1 1.441(12) . ?
C46_1 C47_1 1.366(13) . ?
C47_1 C48_1 1.403(13) . ?
C47_1 H47_1 0.9500 . ?
C48_1 C49_1 1.372(12) . ?
C48_1 H48_1 0.9500 . ?
C49_1 C50_1 1.419(11) . ?
Br1_2 C14_2 1.904(11) . ?
Br2_2 C16_2 1.909(10) . ?
Br3_2 C24_2 1.898(10) . ?
Br4_2 C26_2 1.906(10) . ?
Br5_2 C34_2 1.903(10) . ?
Br6_2 C36_2 1.902(11) . ?
Br7_2 C44_2 1.892(10) . ?
Br8_2 C46_2 1.891(10) . ?
C1_2 C2_2 1.375(12) . ?
C1_2 C8_2 1.463(12) . ?
C1_2 C11_2 1.467(11) . ?
C2_2 C3_2 1.456(12) . ?
C2_2 C19_2 1.474(11) . ?
C3_2 C4_2 1.382(12) . ?
C3_2 C21_2 1.470(11) . ?
C4_2 C5_2 1.451(12) . ?
C4_2 C29_2 1.465(11) . ?
C5_2 C6_2 1.382(12) . ?
C5_2 C31_2 1.465(11) . ?
C6_2 C7_2 1.454(11) . ?
C6_2 C39_2 1.470(11) . ?
C7_2 C8_2 1.375(12) . ?
C7_2 C41_2 1.483(11) . ?
C8_2 C49_2 1.466(11) . ?
C11_2 C12_2 1.369(12) . ?
C11_2 C20_2 1.416(11) . ?
C12_2 C13_2 1.403(12) . ?
C12_2 H12_2 0.9500 . ?
C13_2 C14_2 1.374(12) . ?
C13_2 H13_2 0.9500 . ?
C14_2 C15_2 1.438(11) . ?
C15_2 C20_2 1.408(12) . ?
C15_2 C16_2 1.433(11) . ?
C16_2 C17_2 1.349(12) . ?
C17_2 C18_2 1.400(12) . ?
C17_2 H17_2 0.9500 . ?
C18_2 C19_2 1.363(11) . ?
C18_2 H18_2 0.9500 . ?
C19_2 C20_2 1.419(11) . ?
C21_2 C22_2 1.368(11) . ?
C21_2 C30_2 1.420(11) . ?
C22_2 C23_2 1.405(12) . ?
C22_2 H22_2 0.9500 . ?
C23_2 C24_2 1.369(12) . ?
C23_2 H23_2 0.9500 . ?
C24_2 C25_2 1.441(11) . ?
C25_2 C30_2 1.402(12) . ?
C25_2 C26_2 1.441(11) . ?
C26_2 C27_2 1.384(12) . ?
C27_2 C28_2 1.403(12) . ?
C27_2 H27_2 0.9500 . ?
C28_2 C29_2 1.375(11) . ?
C28_2 H28_2 0.9500 . ?
C29_2 C30_2 1.439(11) . ?
C31_2 C32_2 1.377(11) . ?
C31_2 C40_2 1.427(11) . ?
C32_2 C33_2 1.405(12) . ?
C32_2 H32_2 0.9500 . ?
C33_2 C34_2 1.365(12) . ?
C33_2 H33_2 0.9500 . ?
C34_2 C35_2 1.437(11) . ?
C35_2 C40_2 1.396(12) . ?
C35_2 C36_2 1.433(12) . ?
C36_2 C37_2 1.368(12) . ?
C37_2 C38_2 1.399(12) . ?
C37_2 H37_2 0.9500 . ?
C38_2 C39_2 1.379(12) . ?
C38_2 H38_2 0.9500 . ?
C39_2 C40_2 1.423(11) . ?
C41_2 C42_2 1.364(12) . ?
C41_2 C50_2 1.427(11) . ?
C42_2 C43_2 1.404(12) . ?
C42_2 H42_2 0.9500 . ?
C43_2 C44_2 1.350(12) . ?
C43_2 H43_2 0.9500 . ?
C44_2 C45_2 1.440(11) . ?
C45_2 C50_2 1.405(12) . ?
C45_2 C46_2 1.434(11) . ?
C46_2 C47_2 1.374(12) . ?
C47_2 C48_2 1.401(12) . ?
C47_2 H47_2 0.9500 . ?
C48_2 C49_2 1.366(11) . ?
C48_2 H48_2 0.9500 . ?
C49_2 C50_2 1.423(11) . ?

loop_
_geom_torsion_atom_site_label_1
_geom_torsion_atom_site_label_2
_geom_torsion_atom_site_label_3
_geom_torsion_atom_site_label_4
_geom_torsion
_geom_torsion_site_symmetry_1
_geom_torsion_site_symmetry_2
_geom_torsion_site_symmetry_3
_geom_torsion_site_symmetry_4
_geom_torsion_publ_flag
C8_1 C1_1 C2_1 C3_1 2(2) . . . . ?
C11_1 C1_1 C2_1 C3_1 -177.5(12) . . . . ?
C8_1 C1_1 C2_1 C19_1 177.9(12) . . . . ?
C11_1 C1_1 C2_1 C19_1 -1.5(15) . . . . ?
C1_1 C2_1 C3_1 C4_1 -56(2) . . . . ?
C19_1 C2_1 C3_1 C4_1 128.9(14) . . . . ?
C1_1 C2_1 C3_1 C21_1 125.2(15) . . . . ?
C19_1 C2_1 C3_1 C21_1 -50.3(19) . . . . ?
C2_1 C3_1 C4_1 C5_1 -1(2) . . . . ?
C21_1 C3_1 C4_1 C5_1 178.1(12) . . . . ?
C2_1 C3_1 C4_1 C29_1 -178.4(11) . . . . ?
C21_1 C3_1 C4_1 C29_1 0.9(14) . . . . ?
C3_1 C4_1 C5_1 C6_1 58(2) . . . . ?
C29_1 C4_1 C5_1 C6_1 -124.9(14) . . . . ?
C3_1 C4_1 C5_1 C31_1 -122.2(15) . . . . ?
C29_1 C4_1 C5_1 C31_1 54.6(19) . . . . ?
C4_1 C5_1 C6_1 C7_1 -2(2) . . . . ?
C31_1 C5_1 C6_1 C7_1 178.3(11) . . . . ?
C4_1 C5_1 C6_1 C39_1 178.6(12) . . . . ?
C31_1 C5_1 C6_1 C39_1 -1.0(14) . . . . ?
C5_1 C6_1 C7_1 C8_1 -58(2) . . . . ?
C39_1 C6_1 C7_1 C8_1 121.0(15) . . . . ?
C5_1 C6_1 C7_1 C41_1 131.4(14) . . . . ?
C39_1 C6_1 C7_1 C41_1 -49.3(19) . . . . ?
C6_1 C7_1 C8_1 C1_1 7(2) . . . . ?
C41_1 C7_1 C8_1 C1_1 178.5(13) . . . . ?
C6_1 C7_1 C8_1 C49_1 -172.6(12) . . . . ?
C41_1 C7_1 C8_1 C49_1 -1.0(16) . . . . ?
C2_1 C1_1 C8_1 C7_1 50(2) . . . . ?
C11_1 C1_1 C8_1 C7_1 -130.3(15) . . . . ?
C2_1 C1_1 C8_1 C49_1 -130.3(16) . . . . ?
C11_1 C1_1 C8_1 C49_1 49(2) . . . . ?
C2_1 C1_1 C11_1 C12_1 179.7(16) . . . . ?
C8_1 C1_1 C11_1 C12_1 0(2) . . . . ?
C2_1 C1_1 C11_1 C20_1 1.3(15) . . . . ?
C8_1 C1_1 C11_1 C20_1 -178.2(12) . . . . ?
C20_1 C11_1 C12_1 C13_1 -1(2) . . . . ?
C1_1 C11_1 C12_1 C13_1 -179.7(15) . . . . ?
C11_1 C12_1 C13_1 C14_1 2(2) . . . . ?
C12_1 C13_1 C14_1 C15_1 -1(2) . . . . ?
C12_1 C13_1 C14_1 Br1_1 177.5(13) . . . . ?
C13_1 C14_1 C15_1 C20_1 1(2) . . . . ?
Br1_1 C14_1 C15_1 C20_1 -178.1(10) . . . . ?
C13_1 C14_1 C15_1 C16_1 -179.4(17) . . . . ?
Br1_1 C14_1 C15_1 C16_1 2(3) . . . . ?
C20_1 C15_1 C16_1 C17_1 -2(2) . . . . ?
C14_1 C15_1 C16_1 C17_1 177.9(16) . . . . ?
C20_1 C15_1 C16_1 Br2_1 -179.5(11) . . . . ?
C14_1 C15_1 C16_1 Br2_1 1(3) . . . . ?
C15_1 C16_1 C17_1 C18_1 2(3) . . . . ?
Br2_1 C16_1 C17_1 C18_1 179.7(12) . . . . ?
C16_1 C17_1 C18_1 C19_1 1(2) . . . . ?
C17_1 C18_1 C19_1 C20_1 -3(2) . . . . ?
C17_1 C18_1 C19_1 C2_1 -178.4(14) . . . . ?
C1_1 C2_1 C19_1 C18_1 177.0(15) . . . . ?
C3_1 C2_1 C19_1 C18_1 -7(2) . . . . ?
C1_1 C2_1 C19_1 C20_1 1.3(15) . . . . ?
C3_1 C2_1 C19_1 C20_1 177.4(12) . . . . ?
C16_1 C15_1 C20_1 C19_1 0(2) . . . . ?
C14_1 C15_1 C20_1 C19_1 179.6(13) . . . . ?
C16_1 C15_1 C20_1 C11_1 179.6(14) . . . . ?
C14_1 C15_1 C20_1 C11_1 -1(2) . . . . ?
C18_1 C19_1 C20_1 C15_1 3(2) . . . . ?
C2_1 C19_1 C20_1 C15_1 179.4(13) . . . . ?
C18_1 C19_1 C20_1 C11_1 -176.9(13) . . . . ?
C2_1 C19_1 C20_1 C11_1 -0.5(15) . . . . ?
C12_1 C11_1 C20_1 C15_1 1(2) . . . . ?
C1_1 C11_1 C20_1 C15_1 179.6(13) . . . . ?
C12_1 C11_1 C20_1 C19_1 -179.2(13) . . . . ?
C1_1 C11_1 C20_1 C19_1 -0.4(15) . . . . ?
C4_1 C3_1 C21_1 C22_1 174.2(15) . . . . ?
C2_1 C3_1 C21_1 C22_1 -7(2) . . . . ?
C4_1 C3_1 C21_1 C30_1 1.0(15) . . . . ?
C2_1 C3_1 C21_1 C30_1 -179.8(11) . . . . ?
C30_1 C21_1 C22_1 C23_1 -2.8(19) . . . . ?
C3_1 C21_1 C22_1 C23_1 -175.4(14) . . . . ?
C21_1 C22_1 C23_1 C24_1 3(2) . . . . ?
C22_1 C23_1 C24_1 C25_1 -3(2) . . . . ?
C22_1 C23_1 C24_1 Br3_1 179.1(11) . . . . ?
C23_1 C24_1 C25_1 C30_1 2(2) . . . . ?
Br3_1 C24_1 C25_1 C30_1 -180.0(10) . . . . ?
C23_1 C24_1 C25_1 C26_1 175.7(15) . . . . ?
Br3_1 C24_1 C25_1 C26_1 -6(2) . . . . ?
C30_1 C25_1 C26_1 C27_1 -2.8(19) . . . . ?
C24_1 C25_1 C26_1 C27_1 -176.6(15) . . . . ?
C30_1 C25_1 C26_1 Br4_1 177.9(10) . . . . ?
C24_1 C25_1 C26_1 Br4_1 4(2) . . . . ?
C25_1 C26_1 C27_1 C28_1 3(2) . . . . ?
Br4_1 C26_1 C27_1 C28_1 -177.5(11) . . . . ?
C26_1 C27_1 C28_1 C29_1 -2(2) . . . . ?
C27_1 C28_1 C29_1 C30_1 1.3(18) . . . . ?
C27_1 C28_1 C29_1 C4_1 174.4(13) . . . . ?
C3_1 C4_1 C29_1 C28_1 -176.0(14) . . . . ?
C5_1 C4_1 C29_1 C28_1 7(2) . . . . ?
C3_1 C4_1 C29_1 C30_1 -2.4(14) . . . . ?
C5_1 C4_1 C29_1 C30_1 -179.7(11) . . . . ?
C24_1 C25_1 C30_1 C29_1 177.3(12) . . . . ?
C26_1 C25_1 C30_1 C29_1 2.2(18) . . . . ?
C24_1 C25_1 C30_1 C21_1 -1.9(19) . . . . ?
C26_1 C25_1 C30_1 C21_1 -177.1(12) . . . . ?
C28_1 C29_1 C30_1 C25_1 -1.6(19) . . . . ?
C4_1 C29_1 C30_1 C25_1 -176.4(12) . . . . ?
C28_1 C29_1 C30_1 C21_1 177.8(11) . . . . ?
C4_1 C29_1 C30_1 C21_1 3.0(14) . . . . ?
C22_1 C21_1 C30_1 C25_1 2(2) . . . . ?
C3_1 C21_1 C30_1 C25_1 176.9(12) . . . . ?
C22_1 C21_1 C30_1 C29_1 -176.9(12) . . . . ?
C3_1 C21_1 C30_1 C29_1 -2.5(14) . . . . ?
C6_1 C5_1 C31_1 C32_1 -177.9(14) . . . . ?
C4_1 C5_1 C31_1 C32_1 2(2) . . . . ?
C6_1 C5_1 C31_1 C40_1 -1.0(15) . . . . ?
C4_1 C5_1 C31_1 C40_1 179.4(12) . . . . ?
C40_1 C31_1 C32_1 C33_1 0.4(19) . . . . ?
C5_1 C31_1 C32_1 C33_1 177.1(14) . . . . ?
C31_1 C32_1 C33_1 C34_1 -3(2) . . . . ?
C32_1 C33_1 C34_1 C35_1 3(2) . . . . ?
C32_1 C33_1 C34_1 Br5_1 -177.2(11) . . . . ?
C33_1 C34_1 C35_1 C40_1 -1(2) . . . . ?
Br5_1 C34_1 C35_1 C40_1 179.4(10) . . . . ?
C33_1 C34_1 C35_1 C36_1 176.3(15) . . . . ?
Br5_1 C34_1 C35_1 C36_1 -3(2) . . . . ?
C40_1 C35_1 C36_1 C37_1 -2(2) . . . . ?
C34_1 C35_1 C36_1 C37_1 -178.6(15) . . . . ?
C40_1 C35_1 C36_1 Br6_1 178.7(10) . . . . ?
C34_1 C35_1 C36_1 Br6_1 2(2) . . . . ?
C35_1 C36_1 C37_1 C38_1 -3(2) . . . . ?
Br6_1 C36_1 C37_1 C38_1 177.2(11) . . . . ?
C36_1 C37_1 C38_1 C39_1 6(2) . . . . ?
C37_1 C38_1 C39_1 C40_1 -5(2) . . . . ?
C37_1 C38_1 C39_1 C6_1 -177.5(14) . . . . ?
C5_1 C6_1 C39_1 C38_1 175.7(15) . . . . ?
C7_1 C6_1 C39_1 C38_1 -4(2) . . . . ?
C5_1 C6_1 C39_1 C40_1 2.7(14) . . . . ?
C7_1 C6_1 C39_1 C40_1 -176.7(11) . . . . ?
C36_1 C35_1 C40_1 C31_1 -179.4(13) . . . . ?
C34_1 C35_1 C40_1 C31_1 -1.7(19) . . . . ?
C36_1 C35_1 C40_1 C39_1 3(2) . . . . ?
C34_1 C35_1 C40_1 C39_1 -179.7(12) . . . . ?
C32_1 C31_1 C40_1 C35_1 2(2) . . . . ?
C5_1 C31_1 C40_1 C35_1 -175.6(13) . . . . ?
C32_1 C31_1 C40_1 C39_1 -179.8(12) . . . . ?
C5_1 C31_1 C40_1 C39_1 2.7(14) . . . . ?
C38_1 C39_1 C40_1 C35_1 1(2) . . . . ?
C6_1 C39_1 C40_1 C35_1 175.0(12) . . . . ?
C38_1 C39_1 C40_1 C31_1 -177.7(12) . . . . ?
C6_1 C39_1 C40_1 C31_1 -3.3(14) . . . . ?
C8_1 C7_1 C41_1 C42_1 176.3(15) . . . . ?
C6_1 C7_1 C41_1 C42_1 -12(2) . . . . ?
C8_1 C7_1 C41_1 C50_1 0.3(15) . . . . ?
C6_1 C7_1 C41_1 C50_1 172.1(12) . . . . ?
C50_1 C41_1 C42_1 C43_1 0(2) . . . . ?
C7_1 C41_1 C42_1 C43_1 -175.4(15) . . . . ?
C41_1 C42_1 C43_1 C44_1 -1(2) . . . . ?
C42_1 C43_1 C44_1 C45_1 2(3) . . . . ?
C42_1 C43_1 C44_1 Br7_1 180.0(12) . . . . ?
C43_1 C44_1 C45_1 C50_1 -1(2) . . . . ?
Br7_1 C44_1 C45_1 C50_1 -179.1(12) . . . . ?
C43_1 C44_1 C45_1 C46_1 176(2) . . . . ?
Br7_1 C44_1 C45_1 C46_1 -2(3) . . . . ?
C50_1 C45_1 C46_1 C47_1 1(3) . . . . ?
C44_1 C45_1 C46_1 C47_1 -176(2) . . . . ?
C50_1 C45_1 C46_1 Br8_1 -177.6(15) . . . . ?
C44_1 C45_1 C46_1 Br8_1 5(4) . . . . ?
C45_1 C46_1 C47_1 C48_1 1(4) . . . . ?
Br8_1 C46_1 C47_1 C48_1 179.5(18) . . . . ?
C46_1 C47_1 C48_1 C49_1 -2(3) . . . . ?
C47_1 C48_1 C49_1 C50_1 1(3) . . . . ?
C47_1 C48_1 C49_1 C8_1 179.0(18) . . . . ?
C7_1 C8_1 C49_1 C48_1 -176.7(19) . . . . ?
C1_1 C8_1 C49_1 C48_1 4(3) . . . . ?
C7_1 C8_1 C49_1 C50_1 1.3(16) . . . . ?
C1_1 C8_1 C49_1 C50_1 -178.2(13) . . . . ?
C44_1 C45_1 C50_1 C49_1 176.0(15) . . . . ?
C46_1 C45_1 C50_1 C49_1 -2(3) . . . . ?
C44_1 C45_1 C50_1 C41_1 0(2) . . . . ?
C46_1 C45_1 C50_1 C41_1 -177.7(17) . . . . ?
C48_1 C49_1 C50_1 C45_1 1(3) . . . . ?
C8_1 C49_1 C50_1 C45_1 -177.7(15) . . . . ?
C48_1 C49_1 C50_1 C41_1 177.3(15) . . . . ?
C8_1 C49_1 C50_1 C41_1 -1.1(16) . . . . ?
C42_1 C41_1 C50_1 C45_1 0(2) . . . . ?
C7_1 C41_1 C50_1 C45_1 177.1(15) . . . . ?
C42_1 C41_1 C50_1 C49_1 -176.3(13) . . . . ?
C7_1 C41_1 C50_1 C49_1 0.5(16) . . . . ?
C8_2 C1_2 C2_2 C3_2 2(2) . . . . ?
C11_2 C1_2 C2_2 C3_2 -177.7(12) . . . . ?
C8_2 C1_2 C2_2 C19_2 -178.0(13) . . . . ?
C11_2 C1_2 C2_2 C19_2 2.1(15) . . . . ?
C1_2 C2_2 C3_2 C4_2 -57(2) . . . . ?
C19_2 C2_2 C3_2 C4_2 123.6(15) . . . . ?
C1_2 C2_2 C3_2 C21_2 129.3(15) . . . . ?
C19_2 C2_2 C3_2 C21_2 -50(2) . . . . ?
C2_2 C3_2 C4_2 C5_2 0(2) . . . . ?
C21_2 C3_2 C4_2 C5_2 175.2(12) . . . . ?
C2_2 C3_2 C4_2 C29_2 -175.9(12) . . . . ?
C21_2 C3_2 C4_2 C29_2 -1.1(15) . . . . ?
C3_2 C4_2 C5_2 C6_2 56(2) . . . . ?
C29_2 C4_2 C5_2 C6_2 -128.6(16) . . . . ?
C3_2 C4_2 C5_2 C31_2 -127.6(15) . . . . ?
C29_2 C4_2 C5_2 C31_2 48.2(19) . . . . ?
C4_2 C5_2 C6_2 C7_2 -2(2) . . . . ?
C31_2 C5_2 C6_2 C7_2 -179.6(13) . . . . ?
C4_2 C5_2 C6_2 C39_2 178.3(14) . . . . ?
C31_2 C5_2 C6_2 C39_2 1.1(17) . . . . ?
C5_2 C6_2 C7_2 C8_2 -48(2) . . . . ?
C39_2 C6_2 C7_2 C8_2 130.9(18) . . . . ?
C5_2 C6_2 C7_2 C41_2 129.7(17) . . . . ?
C39_2 C6_2 C7_2 C41_2 -51(2) . . . . ?
C6_2 C7_2 C8_2 C1_2 -7(3) . . . . ?
C41_2 C7_2 C8_2 C1_2 174.7(14) . . . . ?
C6_2 C7_2 C8_2 C49_2 178.4(14) . . . . ?
C41_2 C7_2 C8_2 C49_2 0.1(17) . . . . ?
C2_2 C1_2 C8_2 C7_2 58(2) . . . . ?
C11_2 C1_2 C8_2 C7_2 -122.5(16) . . . . ?
C2_2 C1_2 C8_2 C49_2 -128.4(16) . . . . ?
C11_2 C1_2 C8_2 C49_2 51(2) . . . . ?
C2_2 C1_2 C11_2 C12_2 -173.5(15) . . . . ?
C8_2 C1_2 C11_2 C12_2 7(2) . . . . ?
C2_2 C1_2 C11_2 C20_2 -1.7(16) . . . . ?
C8_2 C1_2 C11_2 C20_2 178.4(12) . . . . ?
C20_2 C11_2 C12_2 C13_2 4(2) . . . . ?
C1_2 C11_2 C12_2 C13_2 174.6(15) . . . . ?
C11_2 C12_2 C13_2 C14_2 -3(3) . . . . ?
C12_2 C13_2 C14_2 C15_2 0(3) . . . . ?
C12_2 C13_2 C14_2 Br1_2 -177.4(14) . . . . ?
C13_2 C14_2 C15_2 C20_2 2(3) . . . . ?
Br1_2 C14_2 C15_2 C20_2 178.9(12) . . . . ?
C13_2 C14_2 C15_2 C16_2 -174.6(19) . . . . ?
Br1_2 C14_2 C15_2 C16_2 3(3) . . . . ?
C20_2 C15_2 C16_2 C17_2 0(2) . . . . ?
C14_2 C15_2 C16_2 C17_2 176.2(19) . . . . ?
C20_2 C15_2 C16_2 Br2_2 177.7(11) . . . . ?
C14_2 C15_2 C16_2 Br2_2 -6(3) . . . . ?
C15_2 C16_2 C17_2 C18_2 1(3) . . . . ?
Br2_2 C16_2 C17_2 C18_2 -176.6(13) . . . . ?
C16_2 C17_2 C18_2 C19_2 -4(3) . . . . ?
C17_2 C18_2 C19_2 C20_2 5(2) . . . . ?
C17_2 C18_2 C19_2 C2_2 -175.5(16) . . . . ?
C1_2 C2_2 C19_2 C18_2 178.8(17) . . . . ?
C3_2 C2_2 C19_2 C18_2 -1(3) . . . . ?
C1_2 C2_2 C19_2 C20_2 -1.8(16) . . . . ?
C3_2 C2_2 C19_2 C20_2 178.0(13) . . . . ?
C16_2 C15_2 C20_2 C11_2 176.4(14) . . . . ?
C14_2 C15_2 C20_2 C11_2 -1(2) . . . . ?
C16_2 C15_2 C20_2 C19_2 2(2) . . . . ?
C14_2 C15_2 C20_2 C19_2 -175.6(15) . . . . ?
C12_2 C11_2 C20_2 C15_2 -2(2) . . . . ?
C1_2 C11_2 C20_2 C15_2 -175.0(14) . . . . ?
C12_2 C11_2 C20_2 C19_2 173.7(13) . . . . ?
C1_2 C11_2 C20_2 C19_2 0.6(16) . . . . ?
C18_2 C19_2 C20_2 C15_2 -4(2) . . . . ?
C2_2 C19_2 C20_2 C15_2 176.3(14) . . . . ?
C18_2 C19_2 C20_2 C11_2 -179.7(13) . . . . ?
C2_2 C19_2 C20_2 C11_2 0.7(16) . . . . ?
C4_2 C3_2 C21_2 C22_2 179.0(15) . . . . ?
C2_2 C3_2 C21_2 C22_2 -6(2) . . . . ?
C4_2 C3_2 C21_2 C30_2 2.1(15) . . . . ?
C2_2 C3_2 C21_2 C30_2 177.1(12) . . . . ?
C30_2 C21_2 C22_2 C23_2 -4.3(19) . . . . ?
C3_2 C21_2 C22_2 C23_2 179.1(15) . . . . ?
C21_2 C22_2 C23_2 C24_2 0(2) . . . . ?
C22_2 C23_2 C24_2 C25_2 6(2) . . . . ?
C22_2 C23_2 C24_2 Br3_2 -173.1(11) . . . . ?
C23_2 C24_2 C25_2 C30_2 -6(2) . . . . ?
Br3_2 C24_2 C25_2 C30_2 172.2(10) . . . . ?
C23_2 C24_2 C25_2 C26_2 173.7(17) . . . . ?
Br3_2 C24_2 C25_2 C26_2 -8(3) . . . . ?
C30_2 C25_2 C26_2 C27_2 -7(2) . . . . ?
C24_2 C25_2 C26_2 C27_2 173.5(17) . . . . ?
C30_2 C25_2 C26_2 Br4_2 177.0(11) . . . . ?
C24_2 C25_2 C26_2 Br4_2 -3(3) . . . . ?
C25_2 C26_2 C27_2 C28_2 6(2) . . . . ?
Br4_2 C26_2 C27_2 C28_2 -177.6(11) . . . . ?
C26_2 C27_2 C28_2 C29_2 -3(2) . . . . ?
C27_2 C28_2 C29_2 C30_2 2(2) . . . . ?
C27_2 C28_2 C29_2 C4_2 178.9(15) . . . . ?
C3_2 C4_2 C29_2 C28_2 -177.3(15) . . . . ?
C5_2 C4_2 C29_2 C28_2 6(2) . . . . ?
C3_2 C4_2 C29_2 C30_2 -0.3(15) . . . . ?
C5_2 C4_2 C29_2 C30_2 -176.8(11) . . . . ?
C24_2 C25_2 C30_2 C21_2 2(2) . . . . ?
C26_2 C25_2 C30_2 C21_2 -177.8(13) . . . . ?
C24_2 C25_2 C30_2 C29_2 -174.4(13) . . . . ?
C26_2 C25_2 C30_2 C29_2 6(2) . . . . ?
C22_2 C21_2 C30_2 C25_2 3(2) . . . . ?
C3_2 C21_2 C30_2 C25_2 -179.3(13) . . . . ?
C22_2 C21_2 C30_2 C29_2 -179.8(12) . . . . ?
C3_2 C21_2 C30_2 C29_2 -2.3(15) . . . . ?
C28_2 C29_2 C30_2 C25_2 -4(2) . . . . ?
C4_2 C29_2 C30_2 C25_2 178.7(13) . . . . ?
C28_2 C29_2 C30_2 C21_2 179.2(12) . . . . ?
C4_2 C29_2 C30_2 C21_2 1.7(15) . . . . ?
C6_2 C5_2 C31_2 C32_2 -175.3(16) . . . . ?
C4_2 C5_2 C31_2 C32_2 7(3) . . . . ?
C6_2 C5_2 C31_2 C40_2 -2.2(17) . . . . ?
C4_2 C5_2 C31_2 C40_2 -179.6(13) . . . . ?
C40_2 C31_2 C32_2 C33_2 3(2) . . . . ?
C5_2 C31_2 C32_2 C33_2 175.1(15) . . . . ?
C31_2 C32_2 C33_2 C34_2 0(2) . . . . ?
C32_2 C33_2 C34_2 C35_2 -3(3) . . . . ?
C32_2 C33_2 C34_2 Br5_2 179.5(11) . . . . ?
C33_2 C34_2 C35_2 C40_2 3(3) . . . . ?
Br5_2 C34_2 C35_2 C40_2 179.8(13) . . . . ?
C33_2 C34_2 C35_2 C36_2 -175(2) . . . . ?
Br5_2 C34_2 C35_2 C36_2 2(3) . . . . ?
C40_2 C35_2 C36_2 C37_2 -1(3) . . . . ?
C34_2 C35_2 C36_2 C37_2 177(2) . . . . ?
C40_2 C35_2 C36_2 Br6_2 179.4(16) . . . . ?
C34_2 C35_2 C36_2 Br6_2 -3(4) . . . . ?
C35_2 C36_2 C37_2 C38_2 3(4) . . . . ?
Br6_2 C36_2 C37_2 C38_2 -177(2) . . . . ?
C36_2 C37_2 C38_2 C39_2 -3(4) . . . . ?
C37_2 C38_2 C39_2 C40_2 1(3) . . . . ?
C37_2 C38_2 C39_2 C6_2 -175(2) . . . . ?
C5_2 C6_2 C39_2 C38_2 177(2) . . . . ?
C7_2 C6_2 C39_2 C38_2 -3(3) . . . . ?
C5_2 C6_2 C39_2 C40_2 0.4(19) . . . . ?
C7_2 C6_2 C39_2 C40_2 -178.9(14) . . . . ?
C36_2 C35_2 C40_2 C39_2 -1(3) . . . . ?
C34_2 C35_2 C40_2 C39_2 -179.5(17) . . . . ?
C36_2 C35_2 C40_2 C31_2 178.7(18) . . . . ?
C34_2 C35_2 C40_2 C31_2 0(3) . . . . ?
C38_2 C39_2 C40_2 C35_2 1(3) . . . . ?
C6_2 C39_2 C40_2 C35_2 178.1(17) . . . . ?
C38_2 C39_2 C40_2 C31_2 -178.8(17) . . . . ?
C6_2 C39_2 C40_2 C31_2 -1.8(19) . . . . ?
C32_2 C31_2 C40_2 C35_2 -3(3) . . . . ?
C5_2 C31_2 C40_2 C35_2 -177.4(17) . . . . ?
C32_2 C31_2 C40_2 C39_2 176.9(14) . . . . ?
C5_2 C31_2 C40_2 C39_2 2.4(18) . . . . ?
C8_2 C7_2 C41_2 C42_2 178(2) . . . . ?
C6_2 C7_2 C41_2 C42_2 -1(3) . . . . ?
C8_2 C7_2 C41_2 C50_2 0.8(18) . . . . ?
C6_2 C7_2 C41_2 C50_2 -177.6(14) . . . . ?
C50_2 C41_2 C42_2 C43_2 -2(3) . . . . ?
C7_2 C41_2 C42_2 C43_2 -178.3(18) . . . . ?
C41_2 C42_2 C43_2 C44_2 0(3) . . . . ?
C42_2 C43_2 C44_2 C45_2 1(3) . . . . ?
C42_2 C43_2 C44_2 Br7_2 177.1(16) . . . . ?
C43_2 C44_2 C45_2 C50_2 0(2) . . . . ?
Br7_2 C44_2 C45_2 C50_2 -175.9(12) . . . . ?
C43_2 C44_2 C45_2 C46_2 176.2(18) . . . . ?
Br7_2 C44_2 C45_2 C46_2 1(3) . . . . ?
C50_2 C45_2 C46_2 C47_2 -3(2) . . . . ?
C44_2 C45_2 C46_2 C47_2 -179.4(17) . . . . ?
C50_2 C45_2 C46_2 Br8_2 -176.9(12) . . . . ?
C44_2 C45_2 C46_2 Br8_2 7(3) . . . . ?
C45_2 C46_2 C47_2 C48_2 3(3) . . . . ?
Br8_2 C46_2 C47_2 C48_2 177.6(12) . . . . ?
C46_2 C47_2 C48_2 C49_2 -3(2) . . . . ?
C47_2 C48_2 C49_2 C50_2 3(2) . . . . ?
C47_2 C48_2 C49_2 C8_2 179.0(15) . . . . ?
C7_2 C8_2 C49_2 C48_2 -177.7(16) . . . . ?
C1_2 C8_2 C49_2 C48_2 7(3) . . . . ?
C7_2 C8_2 C49_2 C50_2 -0.9(17) . . . . ?
C1_2 C8_2 C49_2 C50_2 -175.8(13) . . . . ?
C46_2 C45_2 C50_2 C49_2 3(2) . . . . ?
C44_2 C45_2 C50_2 C49_2 -179.9(15) . . . . ?
C46_2 C45_2 C50_2 C41_2 -178.9(15) . . . . ?
C44_2 C45_2 C50_2 C41_2 -2(2) . . . . ?
C48_2 C49_2 C50_2 C45_2 -3(2) . . . . ?
C8_2 C49_2 C50_2 C45_2 179.8(15) . . . . ?
C48_2 C49_2 C50_2 C41_2 178.8(14) . . . . ?
C8_2 C49_2 C50_2 C41_2 1.4(17) . . . . ?
C42_2 C41_2 C50_2 C45_2 3(3) . . . . ?
C7_2 C41_2 C50_2 C45_2 -179.7(15) . . . . ?
C42_2 C41_2 C50_2 C49_2 -178.8(15) . . . . ?
C7_2 C41_2 C50_2 C49_2 -1.3(18) . . . . ?
